data_7053472
loop_
_publ_author_name
'Rajput, Lalit'
'Biradha, Kumar'

_publ_section_title
;
 Assembling coordination networks of bis-amido pyridines via hydrogen
 bonds: isostructurality and large hydrophobic cavities for guest
 inclusion
;
_journal_issue 11
_journal_name_full 'New Journal of Chemistry'
_journal_page_first 2415
_journal_paper_doi 10.1039/c0nj00070a
_journal_volume 34
_journal_year 2010
_chemical_formula_sum 'C28 H42 Cu N10 O6 S2'
_chemical_formula_weight 742.38
_chemical_name_systematic
;
?
;
_space_group_IT_number 2
_symmetry_cell_setting triclinic
_symmetry_space_group_name_Hall '-P 1'
_symmetry_space_group_name_H-M 'P -1'
_atom_sites_solution_hydrogens geom
_atom_sites_solution_primary direct
_atom_sites_solution_secondary difmap
_audit_creation_method SHELXL-97
_cell_angle_alpha 77.685(14)
_cell_angle_beta 71.179(12)
_cell_angle_gamma 68.753(13)
_cell_formula_units_Z 1
_cell_length_a 8.899(4)
_cell_length_b 9.728(4)
_cell_length_c 12.736(6)
_cell_measurement_reflns_used 3718
_cell_measurement_temperature 293(2)
_cell_measurement_theta_max 26
_cell_measurement_theta_min 1.70
_cell_volume 966.8(8)
_computing_structure_refinement 'SHELXL-97 (Sheldrick, 1997)'
_computing_structure_solution 'SHELXS-97 (Sheldrick, 1990)'
_diffrn_ambient_temperature 293(2)
_diffrn_measured_fraction_theta_full 0.994
_diffrn_measured_fraction_theta_max 0.983
_diffrn_measurement_device_type 'Bruker-APEX-2 CCD area detector'
_diffrn_measurement_method hemisphere
_diffrn_radiation_monochromator graphite
_diffrn_radiation_source 'fine-focus sealed tube'
_diffrn_radiation_type MoK\a
_diffrn_radiation_wavelength 0.71073
_diffrn_reflns_av_R_equivalents 0.0473
_diffrn_reflns_av_sigmaI/netI 0.0456
_diffrn_reflns_limit_h_max 10
_diffrn_reflns_limit_h_min -10
_diffrn_reflns_limit_k_max 11
_diffrn_reflns_limit_k_min -11
_diffrn_reflns_limit_l_max 15
_diffrn_reflns_limit_l_min -15
_diffrn_reflns_number 12006
_diffrn_reflns_theta_full 25.00
_diffrn_reflns_theta_max 26.00
_diffrn_reflns_theta_min 1.70
_exptl_absorpt_coefficient_mu 0.722
_exptl_absorpt_correction_T_max 0.944
_exptl_absorpt_correction_T_min 0.901
_exptl_absorpt_correction_type empirical
_exptl_absorpt_process_details sadabs
_exptl_crystal_colour green
_exptl_crystal_density_diffrn 1.275
_exptl_crystal_density_meas ?
_exptl_crystal_density_method 'not measured'
_exptl_crystal_description plates
_exptl_crystal_F_000 389
_exptl_crystal_size_max 0.17
_exptl_crystal_size_mid 0.12
_exptl_crystal_size_min 0.08
_refine_diff_density_max 0.822
_refine_diff_density_min -0.747
_refine_diff_density_rms 0.091
_refine_ls_extinction_method none
_refine_ls_goodness_of_fit_ref 1.137
_refine_ls_hydrogen_treatment constr
_refine_ls_matrix_type full
_refine_ls_number_parameters 189
_refine_ls_number_reflns 3718
_refine_ls_number_restraints 8
_refine_ls_restrained_S_all 1.147
_refine_ls_R_factor_all 0.0935
_refine_ls_R_factor_gt 0.0707
_refine_ls_shift/su_max 0.002
_refine_ls_shift/su_mean 0.000
_refine_ls_structure_factor_coef Fsqd
_refine_ls_weighting_details 'calc w=1/[\s^2^(Fo^2^)+(0.1446P)^2^+0.3930P] where P=(Fo^2^+2Fc^2^)/3'
_refine_ls_weighting_scheme calc
_refine_ls_wR_factor_gt 0.2204
_refine_ls_wR_factor_ref 0.2363
_reflns_number_gt 2836
_reflns_number_total 3718
_reflns_threshold_expression >2sigma(I)
_cod_data_source_file c0nj00070a.txt
_cod_data_source_block 4
_cod_depositor_comments
;
The following automatic conversions were performed:

'_symmetry_cell_setting' value 'Triclinic' changed to 'triclinic'
according to /home/saulius/struct/CIF-dictionaries/cif_core.dic
dictionary named 'cif_core.dic' version 2.4.2 from 2011-04-26.

Automatic conversion script
Id: cif_fix_values 1891 2012-01-12 08:04:46Z andrius 

The following automatic conversions were performed:

'_exptl_crystal_density_meas' value 'not measured' was changed to '?'
- the value is perceived as not measured.

Automatic conversion script
Id: cif_fix_values 3008 2015-01-20 13:52:24Z robertas 
;
_cod_original_cell_volume 966.8(7)
_cod_original_sg_symbol_H-M P-1
_cod_database_code 7053472

loop_
_symmetry_equiv_pos_as_xyz
'x, y, z'
'-x, -y, -z'

loop_
_atom_site_label
_atom_site_type_symbol
_atom_site_fract_x
_atom_site_fract_y
_atom_site_fract_z
_atom_site_U_iso_or_equiv
_atom_site_adp_type
_atom_site_occupancy
_atom_site_symmetry_multiplicity
_atom_site_calc_flag
_atom_site_refinement_flags
Cu1 Cu 1.0000 0.5000 0.0000 0.0435(3) Uani 1 2 d S
N1 N 1.1912(5) 0.3518(5) -0.0866(3) 0.0545(9) Uani 1 1 d .
S1 S 1.3928(6) 0.1523(4) -0.2366(3) 0.2063(19) Uani 1 1 d .
C1 C 1.2737(8) 0.2727(7) -0.1496(5) 0.0735(15) Uani 1 1 d .
O11 O 0.7953(4) -0.0124(4) 0.4722(3) 0.0781(13) Uani 1 1 d .
N21 N 1.0031(4) 0.3553(4) 0.1415(3) 0.0438(8) Uani 1 1 d .
N22 N 0.7131(4) 0.1866(4) 0.3489(3) 0.0494(9) Uani 1 1 d .
H22 H 0.6267 0.2459 0.3281 0.059 Uiso 1 1 calc R
C11 C 0.6873(5) 0.0736(5) 0.4301(3) 0.0467(10) Uani 1 1 d .
C12 C 0.5083(5) 0.0717(5) 0.4653(4) 0.0515(11) Uani 1 1 d .
H12A H 0.4706 0.0843 0.3994 0.062 Uiso 1 1 calc .
H12B H 0.4368 0.1542 0.5083 0.062 Uiso 1 1 calc .
C21 C 0.8637(5) 0.2166(5) 0.2960(3) 0.0417(9) Uani 1 1 d .
C22 C 0.8666(5) 0.3174(5) 0.2007(3) 0.0416(9) Uani 1 1 d .
H22A H 0.7696 0.3606 0.1769 0.050 Uiso 1 1 calc R
C23 C 1.1421(6) 0.2945(6) 0.1768(4) 0.0557(12) Uani 1 1 d .
H23 H 1.2373 0.3205 0.1363 0.067 Uiso 1 1 calc R
C24 C 1.1482(6) 0.1951(6) 0.2708(4) 0.0587(12) Uani 1 1 d .
H24 H 1.2467 0.1550 0.2929 0.070 Uiso 1 1 calc R
C25 C 1.0096(5) 0.1542(5) 0.3328(4) 0.0497(11) Uani 1 1 d .
H25 H 1.0125 0.0874 0.3969 0.060 Uiso 1 1 calc R
O100 O 0.8028(5) 0.4036(4) -0.0376(3) 0.0707(10) Uani 1 1 d D
N100 N 0.7490(7) 0.1982(6) -0.0460(5) 0.0877(16) Uani 1 1 d D
C100 C 0.8485(8) 0.2803(8) -0.0654(5) 0.0802(17) Uani 1 1 d D
H100 H 0.9606 0.2403 -0.1029 0.096 Uiso 1 1 calc R
C101 C 0.8113(16) 0.0507(11) -0.0850(13) 0.186(6) Uani 1 1 d D
H10A H 0.7213 0.0095 -0.0640 0.279 Uiso 1 1 calc R
H10B H 0.8987 -0.0133 -0.0517 0.279 Uiso 1 1 calc R
H10C H 0.8544 0.0595 -0.1648 0.279 Uiso 1 1 calc R
C102 C 0.5764(10) 0.2489(12) 0.0124(10) 0.151(4) Uani 1 1 d D
H10D H 0.5261 0.1745 0.0180 0.226 Uiso 1 1 calc R
H10E H 0.5210 0.3387 -0.0273 0.226 Uiso 1 1 calc R
H10F H 0.5656 0.2678 0.0859 0.226 Uiso 1 1 calc R
O200 O 0.4290(6) 0.3825(5) 0.2790(4) 0.0883(13) Uiso 1 1 d D
N200 N 0.2475(13) 0.5796(11) 0.3672(9) 0.151(3) Uiso 1 1 d D
C200 C 0.3206(13) 0.4934(11) 0.2941(10) 0.134(3) Uiso 1 1 d D
H200 H 0.2751 0.5280 0.2335 0.161 Uiso 1 1 calc R
C201 C 0.365(4) 0.547(3) 0.440(3) 0.46(2) Uiso 1 1 d D
H20A H 0.3134 0.6118 0.4979 0.688 Uiso 1 1 calc R
H20B H 0.4677 0.5642 0.3949 0.688 Uiso 1 1 calc R
H20C H 0.3878 0.4460 0.4723 0.688 Uiso 1 1 calc R
C202 C 0.153(3) 0.736(2) 0.368(2) 0.321(12) Uiso 1 1 d D
H20D H 0.1186 0.7626 0.4430 0.481 Uiso 1 1 calc R
H20E H 0.0563 0.7568 0.3426 0.481 Uiso 1 1 calc R
H20F H 0.2223 0.7935 0.3201 0.481 Uiso 1 1 calc R

loop_
_atom_site_aniso_label
_atom_site_aniso_U_11
_atom_site_aniso_U_22
_atom_site_aniso_U_33
_atom_site_aniso_U_23
_atom_site_aniso_U_13
_atom_site_aniso_U_12
Cu1 0.0399(4) 0.0433(5) 0.0387(4) 0.0091(3) -0.0014(3) -0.0190(3)
N1 0.051(2) 0.055(2) 0.047(2) -0.0005(18) -0.0013(18) -0.0185(18)
S1 0.222(4) 0.189(3) 0.150(3) -0.112(3) 0.011(3) 0.000(3)
C1 0.071(4) 0.079(4) 0.062(3) -0.010(3) -0.004(3) -0.025(3)
O11 0.059(2) 0.085(3) 0.087(3) 0.052(2) -0.035(2) -0.041(2)
N21 0.0365(17) 0.051(2) 0.0404(18) 0.0069(15) -0.0042(14) -0.0223(15)
N22 0.0386(18) 0.054(2) 0.049(2) 0.0217(17) -0.0117(15) -0.0228(16)
C11 0.047(2) 0.048(2) 0.043(2) 0.0151(18) -0.0116(18) -0.0240(19)
C12 0.046(2) 0.057(3) 0.049(2) 0.012(2) -0.0068(19) -0.028(2)
C21 0.039(2) 0.044(2) 0.040(2) 0.0084(17) -0.0087(17) -0.0195(17)
C22 0.038(2) 0.045(2) 0.040(2) 0.0107(17) -0.0112(17) -0.0179(17)
C23 0.041(2) 0.068(3) 0.056(3) 0.016(2) -0.010(2) -0.030(2)
C24 0.040(2) 0.069(3) 0.063(3) 0.018(2) -0.019(2) -0.022(2)
C25 0.049(2) 0.054(3) 0.046(2) 0.016(2) -0.018(2) -0.024(2)
O100 0.082(3) 0.063(2) 0.076(3) -0.0005(19) -0.023(2) -0.035(2)
N100 0.079(3) 0.086(4) 0.108(4) -0.038(3) -0.006(3) -0.040(3)
C100 0.071(4) 0.099(5) 0.078(4) -0.017(4) -0.011(3) -0.039(4)
C101 0.175(11) 0.130(9) 0.260(16) -0.104(10) 0.000(10) -0.061(8)
C102 0.080(5) 0.179(10) 0.201(12) -0.066(9) 0.006(6) -0.064(6)

loop_
_atom_type_symbol
_atom_type_description
_atom_type_scat_dispersion_real
_atom_type_scat_dispersion_imag
_atom_type_scat_source
C C 0.0033 0.0016 'International Tables Vol C Tables 4.2.6.8 and 6.1.1.4'
H H 0.0000 0.0000 'International Tables Vol C Tables 4.2.6.8 and 6.1.1.4'
Cu Cu 0.3201 1.2651 'International Tables Vol C Tables 4.2.6.8 and 6.1.1.4'
N N 0.0061 0.0033 'International Tables Vol C Tables 4.2.6.8 and 6.1.1.4'
O O 0.0106 0.0060 'International Tables Vol C Tables 4.2.6.8 and 6.1.1.4'
S S 0.1246 0.1234 'International Tables Vol C Tables 4.2.6.8 and 6.1.1.4'

loop_
_geom_angle_atom_site_label_1
_geom_angle_atom_site_label_2
_geom_angle_atom_site_label_3
_geom_angle
_geom_angle_site_symmetry_1
_geom_angle_site_symmetry_3
N1 Cu1 N1 180 2_765 .
N1 Cu1 N21 89.45(16) 2_765 .
N1 Cu1 N21 90.55(16) . .
N1 Cu1 N21 90.55(16) 2_765 2_765
N1 Cu1 N21 89.45(16) . 2_765
N21 Cu1 N21 180.0 . 2_765
C1 N1 Cu1 163.7(5) . .
N1 C1 S1 177.6(6) . .
C23 N21 C22 118.5(3) . .
C23 N21 Cu1 120.8(3) . .
C22 N21 Cu1 120.7(3) . .
C11 N22 C21 127.5(3) . .
C11 N22 H22 116.3 . .
C21 N22 H22 116.3 . .
O11 C11 N22 123.3(4) . .
O11 C11 C12 123.6(4) . .
N22 C11 C12 113.1(4) . .
C11 C12 C12 111.8(5) . 2_656
C11 C12 H12A 109.3 . .
C12 C12 H12A 109.3 2_656 .
C11 C12 H12B 109.3 . .
C12 C12 H12B 109.3 2_656 .
H12A C12 H12B 107.9 . .
C22 C21 N22 116.7(3) . .
C22 C21 C25 118.3(4) . .
N22 C21 C25 125.0(4) . .
N21 C22 C21 122.8(4) . .
N21 C22 H22A 118.6 . .
C21 C22 H22A 118.6 . .
N21 C23 C24 122.0(4) . .
N21 C23 H23 119.0 . .
C24 C23 H23 119.0 . .
C23 C24 C25 120.6(4) . .
C23 C24 H24 119.7 . .
C25 C24 H24 119.7 . .
C24 C25 C21 117.9(4) . .
C24 C25 H25 121.1 . .
C21 C25 H25 121.1 . .
C100 N100 C102 121.9(6) . .
C100 N100 C101 121.7(7) . .
C102 N100 C101 116.5(8) . .
O100 C100 N100 124.4(6) . .
O100 C100 H100 117.8 . .
N100 C100 H100 117.8 . .
N100 C101 H10A 109.5 . .
N100 C101 H10B 109.5 . .
H10A C101 H10B 109.5 . .
N100 C101 H10C 109.5 . .
H10A C101 H10C 109.5 . .
H10B C101 H10C 109.5 . .
N100 C102 H10D 109.5 . .
N100 C102 H10E 109.5 . .
H10D C102 H10E 109.5 . .
N100 C102 H10F 109.5 . .
H10D C102 H10F 109.5 . .
H10E C102 H10F 109.5 . .
C200 N200 C202 135.0(14) . .
C200 N200 C201 106.4(15) . .
C202 N200 C201 106.2(16) . .
O200 C200 N200 138.7(12) . .
O200 C200 H200 110.6 . .
N200 C200 H200 110.6 . .
N200 C201 H20A 109.5 . .
N200 C201 H20B 109.5 . .
H20A C201 H20B 109.5 . .
N200 C201 H20C 109.5 . .
H20A C201 H20C 109.5 . .
H20B C201 H20C 109.5 . .
N200 C202 H20D 109.5 . .
N200 C202 H20E 109.5 . .
H20D C202 H20E 109.5 . .
N200 C202 H20F 109.5 . .
H20D C202 H20F 109.5 . .
H20E C202 H20F 109.5 . .

loop_
_geom_bond_atom_site_label_1
_geom_bond_atom_site_label_2
_geom_bond_distance
_geom_bond_site_symmetry_2
Cu1 N1 1.969(4) 2_765
Cu1 N1 1.969(4) .
Cu1 N21 2.038(3) .
Cu1 N21 2.038(3) 2_765
N1 C1 1.117(7) .
S1 C1 1.619(7) .
O11 C11 1.213(5) .
N21 C23 1.340(6) .
N21 C22 1.339(5) .
N22 C11 1.370(5) .
N22 C21 1.397(5) .
N22 H22 0.8600 .
C11 C12 1.515(6) .
C12 C12 1.512(8) 2_656
C12 H12A 0.9700 .
C12 H12B 0.9700 .
C21 C22 1.388(5) .
C21 C25 1.405(6) .
C22 H22A 0.9300 .
C23 C24 1.372(6) .
C23 H23 0.9300 .
C24 C25 1.377(6) .
C24 H24 0.9300 .
C25 H25 0.9300 .
O100 C100 1.210(7) .
N100 C100 1.331(7) .
N100 C102 1.423(9) .
N100 C101 1.471(9) .
C100 H100 0.9300 .
C101 H10A 0.9600 .
C101 H10B 0.9600 .
C101 H10C 0.9600 .
C102 H10D 0.9600 .
C102 H10E 0.9600 .
C102 H10F 0.9600 .
O200 C200 1.160(9) .
N200 C200 1.242(11) .
N200 C202 1.450(15) .
N200 C201 1.518(18) .
C200 H200 0.9300 .
C201 H20A 0.9600 .
C201 H20B 0.9600 .
C201 H20C 0.9600 .
C202 H20D 0.9600 .
C202 H20E 0.9600 .
C202 H20F 0.9600 .
